data_1507609
loop_
_publ_author_name
'Jiang, Biao'
'Wang, Jue'
'Huang, Zuo-Gang'

_publ_section_title
;
 Studies toward the Total Synthesis of Nagelamide K.
;
_journal_issue 8
_journal_name_full 'Organic letters'
_journal_page_first 2070
_journal_page_last 2073
_journal_paper_doi 10.1021/ol3005886
_journal_volume 14
_journal_year 2012
_chemical_formula_sum 'C28 H41 Br4 N9 O8 S'
_chemical_formula_weight 983.40
_chemical_name_systematic
; 
 ? 
;
_space_group_IT_number 2
_symmetry_cell_setting triclinic
_symmetry_space_group_name_Hall '-P 1'
_symmetry_space_group_name_H-M 'P -1'
_atom_sites_solution_hydrogens geom
_atom_sites_solution_primary direct
_atom_sites_solution_secondary difmap
_audit_creation_method SHELXL-97
_cell_angle_alpha 110.343(3)
_cell_angle_beta 95.797(4)
_cell_angle_gamma 110.490(3)
_cell_formula_units_Z 2
_cell_length_a 12.692(3)
_cell_length_b 13.102(3)
_cell_length_c 13.702(3)
_cell_measurement_reflns_used 4220
_cell_measurement_temperature 133(2)
_cell_measurement_theta_max 26.42
_cell_measurement_theta_min 2.70
_cell_volume 1935.8(8)
_computing_cell_refinement 'Bruker SAINT'
_computing_data_collection 'Bruker APEX2'
_computing_data_reduction 'Bruker SAINT'
_computing_molecular_graphics 'Bruker SHELXTL'
_computing_publication_material 'Bruker SHELXTL'
_computing_structure_refinement 'SHELXL-97 (Sheldrick, 1997)'
_computing_structure_solution 'SHELXS-97 (Sheldrick, 1990)'
_diffrn_ambient_temperature 133(2)
_diffrn_measured_fraction_theta_full 0.986
_diffrn_measured_fraction_theta_max 0.986
_diffrn_measurement_device_type 'Bruker APEX-II CCD'
_diffrn_measurement_method '\f and \w scans'
_diffrn_radiation_monochromator graphite
_diffrn_radiation_source 'fine-focus sealed tube'
_diffrn_radiation_type MoK\a
_diffrn_radiation_wavelength 0.71073
_diffrn_reflns_av_R_equivalents 0.0509
_diffrn_reflns_av_sigmaI/netI 0.0728
_diffrn_reflns_limit_h_max 15
_diffrn_reflns_limit_h_min -15
_diffrn_reflns_limit_k_max 15
_diffrn_reflns_limit_k_min -15
_diffrn_reflns_limit_l_max 16
_diffrn_reflns_limit_l_min -16
_diffrn_reflns_number 14746
_diffrn_reflns_theta_full 25.05
_diffrn_reflns_theta_max 25.05
_diffrn_reflns_theta_min 1.82
_diffrn_standards_number 0
_exptl_absorpt_coefficient_mu 4.268
_exptl_absorpt_correction_T_max 0.8149
_exptl_absorpt_correction_T_min 0.6748
_exptl_absorpt_correction_type multi-scan
_exptl_absorpt_process_details sadabs
_exptl_crystal_colour colourless
_exptl_crystal_density_diffrn 1.687
_exptl_crystal_density_method 'not measured'
_exptl_crystal_description block
_exptl_crystal_F_000 984
_exptl_crystal_size_max 0.10
_exptl_crystal_size_mid 0.08
_exptl_crystal_size_min 0.05
_refine_diff_density_max 2.381
_refine_diff_density_min -1.341
_refine_diff_density_rms 0.249
_refine_ls_extinction_method none
_refine_ls_goodness_of_fit_ref 0.946
_refine_ls_hydrogen_treatment constr
_refine_ls_matrix_type full
_refine_ls_number_parameters 455
_refine_ls_number_reflns 6760
_refine_ls_number_restraints 6
_refine_ls_restrained_S_all 0.945
_refine_ls_R_factor_all 0.1024
_refine_ls_R_factor_gt 0.0706
_refine_ls_shift/su_max 0.003
_refine_ls_shift/su_mean 0.000
_refine_ls_structure_factor_coef Fsqd
_refine_ls_weighting_details 'calc w=1/[\s^2^(Fo^2^)+(0.1757P)^2^+7.9978P] where P=(Fo^2^+2Fc^2^)/3'
_refine_ls_weighting_scheme calc
_refine_ls_wR_factor_gt 0.2008
_refine_ls_wR_factor_ref 0.2408
_reflns_number_gt 4774
_reflns_number_total 6760
_reflns_threshold_expression >2sigma(I)
_cod_data_source_file ol3005886_si_007.cif
_cod_data_source_block mo_dm11120_0m
_cod_depositor_comments
;
The following automatic conversions were performed:

'_symmetry_cell_setting' value 'Triclinic' changed to 'triclinic'
according to /home/saulius/struct/CIF-dictionaries/cif_core.dic
dictionary named 'cif_core.dic' version 2.4.1 from 2010-06-29.

Automatic conversion script
Id: cif_fix_values 1715 2011-07-08 13:25:40Z adriana 
;
_cod_original_cell_volume 1935.9(8)
_cod_original_sg_symbol_H-M P-1
_cod_database_code 1507609

loop_
_symmetry_equiv_pos_as_xyz
'x, y, z'
'-x, -y, -z'

loop_
_atom_site_label
_atom_site_type_symbol
_atom_site_fract_x
_atom_site_fract_y
_atom_site_fract_z
_atom_site_U_iso_or_equiv
_atom_site_adp_type
_atom_site_occupancy
_atom_site_symmetry_multiplicity
_atom_site_calc_flag
_atom_site_refinement_flags
Br1 Br 0.07099(7) 0.49498(9) 0.37740(7) 0.0382(3) Uani 1 1 d .
Br2 Br 0.09912(9) 0.21325(8) 0.24624(8) 0.0467(3) Uani 1 1 d .
Br3 Br -0.09014(8) 0.75212(9) 0.45468(8) 0.0408(3) Uani 1 1 d .
Br4 Br -0.07656(7) 0.94022(8) 0.30792(8) 0.0379(3) Uani 1 1 d .
S1 S 0.82958(17) 0.52894(18) -0.02935(15) 0.0243(5) Uani 1 1 d .
O1 O 0.5309(5) 0.5404(5) 0.2186(5) 0.0329(14) Uani 1 1 d .
O2 O 0.3476(5) 0.8103(5) 0.4008(4) 0.0250(12) Uani 1 1 d .
O3 O 0.7344(5) 0.4160(5) -0.0811(5) 0.0364(15) Uani 1 1 d .
O4 O 0.9081(5) 0.5769(6) -0.0846(5) 0.0339(14) Uani 1 1 d .
N1 N 0.5124(5) 0.7109(6) 0.3117(5) 0.0219(14) Uani 1 1 d .
H1A H 0.4718 0.7427 0.3505 0.026 Uiso 1 1 calc R
N2 N 0.2888(5) 0.5646(6) 0.3308(5) 0.0251(14) Uani 1 1 d .
H2A H 0.3005 0.6403 0.3590 0.030 Uiso 1 1 calc R
N3 N 0.4067(6) 0.9791(6) 0.3727(5) 0.0241(14) Uani 1 1 d .
H3A H 0.3940 1.0415 0.3746 0.029 Uiso 1 1 calc R
N4 N 0.1392(6) 0.8289(6) 0.4337(5) 0.0250(14) Uani 1 1 d .
H4A H 0.1555 0.7868 0.4659 0.030 Uiso 1 1 calc R
N5 N 0.4970(5) 0.7697(6) 0.0224(5) 0.0201(13) Uani 1 1 d .
N6 N 0.4114(6) 0.7521(6) -0.1364(5) 0.0246(14) Uani 1 1 d .
N7 N 0.7389(5) 0.7931(6) 0.0421(5) 0.0245(14) Uani 1 1 d .
N8 N 0.7692(5) 0.6283(6) 0.0121(5) 0.0228(14) Uani 1 1 d .
N9 N 0.9019(6) 0.5338(6) 0.0763(5) 0.0273(15) Uani 1 1 d .
C1 C 0.1947(7) 0.4725(7) 0.3253(6) 0.0264(17) Uani 1 1 d .
C2 C 0.2060(7) 0.3673(8) 0.2772(7) 0.0302(19) Uani 1 1 d .
C3 C 0.3154(7) 0.3979(8) 0.2504(6) 0.0280(18) Uani 1 1 d .
H3 H 0.3477 0.3439 0.2158 0.034 Uiso 1 1 calc R
C4 C 0.3655(7) 0.5199(7) 0.2838(6) 0.0244(17) Uani 1 1 d .
C5 C 0.4759(7) 0.5909(7) 0.2689(6) 0.0242(17) Uani 1 1 d .
C6 C 0.6161(6) 0.7888(7) 0.2959(6) 0.0215(16) Uani 1 1 d .
H6A H 0.6634 0.7438 0.2698 0.026 Uiso 1 1 calc R
H6B H 0.6629 0.8561 0.3659 0.026 Uiso 1 1 calc R
C7 C 0.5894(6) 0.8390(7) 0.2154(6) 0.0199(15) Uani 1 1 d .
H7 H 0.6615 0.9073 0.2221 0.024 Uiso 1 1 calc R
C8 C 0.5517(6) 0.7390(7) 0.1005(6) 0.0200(16) Uani 1 1 d .
H8 H 0.4925 0.6648 0.1007 0.024 Uiso 1 1 calc R
C9 C 0.4706(7) 0.7106(7) -0.0877(6) 0.0235(17) Uani 1 1 d .
H9 H 0.4922 0.6478 -0.1242 0.028 Uiso 1 1 calc R
C10 C 0.4009(7) 0.8437(7) -0.0539(6) 0.0271(18) Uani 1 1 d .
H10 H 0.3625 0.8911 -0.0643 0.033 Uiso 1 1 calc R
C11 C 0.4540(7) 0.8563(7) 0.0449(6) 0.0227(16) Uani 1 1 d .
C12 C 0.4726(7) 0.9382(7) 0.1575(6) 0.0253(17) Uani 1 1 d .
H12A H 0.4042 0.9573 0.1649 0.030 Uiso 1 1 calc R
H12B H 0.5413 1.0138 0.1762 0.030 Uiso 1 1 calc R
C13 C 0.4913(6) 0.8829(7) 0.2342(6) 0.0209(16) Uani 1 1 d .
H13 H 0.4178 0.8112 0.2177 0.025 Uiso 1 1 calc R
C14 C 0.5135(7) 0.9696(7) 0.3509(6) 0.0232(17) Uani 1 1 d .
H14A H 0.5444 0.9410 0.4003 0.028 Uiso 1 1 calc R
H14B H 0.5724 1.0494 0.3640 0.028 Uiso 1 1 calc R
C15 C 0.3293(7) 0.8935(7) 0.3895(6) 0.0237(17) Uani 1 1 d .
C16 C 0.2145(7) 0.8981(7) 0.3927(6) 0.0236(17) Uani 1 1 d .
C17 C 0.0375(6) 0.8369(7) 0.4160(6) 0.0247(17) Uani 1 1 d .
C18 C 0.0466(7) 0.9118(7) 0.3639(6) 0.0247(17) Uani 1 1 d .
C19 C 0.1580(7) 0.9491(7) 0.3491(6) 0.0243(17) Uani 1 1 d .
H19 H 0.1890 1.0007 0.3148 0.029 Uiso 1 1 calc R
C20 C 0.6506(6) 0.7107(7) 0.0643(6) 0.0206(16) Uani 1 1 d .
C21 C 0.6688(6) 0.6114(7) 0.0477(6) 0.0228(16) Uani 1 1 d .
H21 H 0.6221 0.5435 0.0582 0.027 Uiso 1 1 calc R
C22 C 0.8073(7) 0.7394(7) 0.0104(6) 0.0253(17) Uani 1 1 d .
H22 H 0.8751 0.7735 -0.0111 0.030 Uiso 1 1 calc R
C23 C 0.8366(9) 0.4736(11) 0.1367(9) 0.051(3) Uani 1 1 d .
H23A H 0.8854 0.4478 0.1739 0.077 Uiso 1 1 calc R
H23B H 0.7670 0.4037 0.0871 0.077 Uiso 1 1 calc R
H23C H 0.8135 0.5287 0.1896 0.077 Uiso 1 1 calc R
C24 C 1.0044(8) 0.6441(8) 0.1399(7) 0.040(2) Uani 1 1 d .
H24A H 0.9806 0.7047 0.1843 0.059 Uiso 1 1 calc R
H24B H 1.0461 0.6728 0.0918 0.059 Uiso 1 1 calc R
H24C H 1.0555 0.6291 0.1865 0.059 Uiso 1 1 calc R
C25 C 0.8359(17) 0.056(3) 0.9805(15) 0.144(10) Uani 1 1 d .
H25A H 0.8959 0.1385 1.0122 0.215 Uiso 1 1 d R
H25B H 0.7766 0.0476 0.9227 0.215 Uiso 1 1 d R
H25C H 0.8714 0.0008 0.9510 0.215 Uiso 1 1 d R
C26 C 0.6229(9) 0.7255(10) 0.5580(8) 0.045(2) Uani 1 1 d .
H26A H 0.7024 0.7665 0.5542 0.067 Uiso 1 1 calc R
H26B H 0.5695 0.6902 0.4868 0.067 Uiso 1 1 calc R
H26C H 0.6190 0.6623 0.5821 0.067 Uiso 1 1 calc R
C27 C 0.3339(10) 0.5585(9) 0.6072(8) 0.048(3) Uani 1 1 d .
H27A H 0.3351 0.5300 0.5312 0.072 Uiso 1 1 calc R
H27B H 0.2540 0.5240 0.6130 0.072 Uiso 1 1 calc R
H27C H 0.3830 0.5340 0.6457 0.072 Uiso 1 1 calc R
C28 C 0.1859(9) 0.8065(9) 0.6885(8) 0.042(2) Uani 1 1 d U
H28A H 0.1909 0.7557 0.7254 0.063 Uiso 1 1 calc R
H28B H 0.1048 0.7944 0.6682 0.063 Uiso 1 1 calc R
H28C H 0.2334 0.8905 0.7367 0.063 Uiso 1 1 calc R
O5 O 0.7819(11) 0.0263(8) 1.0589(9) 0.088(3) Uani 1 1 d .
H5 H 0.7697 -0.0446 1.0479 0.131 Uiso 1 1 calc R
O6 O 0.5918(10) 0.8062(8) 0.6297(13) 0.119(5) Uani 1 1 d .
H6 H 0.5209 0.7734 0.6268 0.179 Uiso 1 1 calc R
O7 O 0.3770(6) 0.6855(5) 0.6531(5) 0.0338(14) Uani 1 1 d .
H7A H 0.3790 0.7101 0.7190 0.051 Uiso 1 1 calc R
O8 O 0.2271(6) 0.7761(6) 0.5953(5) 0.0416(15) Uiso 1 1 d .
H8A H 0.2804 0.7589 0.6166 0.19(10) Uiso 1 1 d R

loop_
_atom_site_aniso_label
_atom_site_aniso_U_11
_atom_site_aniso_U_22
_atom_site_aniso_U_33
_atom_site_aniso_U_23
_atom_site_aniso_U_13
_atom_site_aniso_U_12
Br1 0.0242(5) 0.0463(6) 0.0383(5) 0.0119(4) 0.0109(4) 0.0128(4)
Br2 0.0423(6) 0.0316(5) 0.0492(6) 0.0088(4) 0.0214(5) 0.0016(4)
Br3 0.0278(5) 0.0445(6) 0.0470(6) 0.0184(5) 0.0169(4) 0.0098(4)
Br4 0.0219(5) 0.0416(6) 0.0470(6) 0.0153(4) 0.0000(4) 0.0147(4)
S1 0.0222(10) 0.0293(11) 0.0211(10) 0.0042(8) 0.0040(8) 0.0169(9)
O1 0.036(3) 0.028(3) 0.042(4) 0.014(3) 0.019(3) 0.018(3)
O2 0.022(3) 0.029(3) 0.027(3) 0.011(2) 0.009(2) 0.012(2)
O3 0.027(3) 0.032(3) 0.036(3) 0.000(3) -0.005(3) 0.014(3)
O4 0.033(3) 0.050(4) 0.034(3) 0.020(3) 0.019(3) 0.028(3)
N1 0.022(3) 0.022(3) 0.019(3) 0.005(3) 0.002(3) 0.011(3)
N2 0.020(3) 0.027(4) 0.026(4) 0.007(3) 0.006(3) 0.010(3)
N3 0.025(4) 0.025(4) 0.020(3) 0.005(3) 0.009(3) 0.012(3)
N4 0.025(4) 0.027(4) 0.023(3) 0.010(3) 0.007(3) 0.012(3)
N5 0.022(3) 0.023(3) 0.016(3) 0.005(3) 0.006(2) 0.012(3)
N6 0.026(4) 0.028(4) 0.021(3) 0.005(3) 0.006(3) 0.017(3)
N7 0.020(3) 0.025(3) 0.030(4) 0.010(3) 0.007(3) 0.011(3)
N8 0.017(3) 0.030(4) 0.025(3) 0.010(3) 0.005(3) 0.016(3)
N9 0.018(3) 0.035(4) 0.028(4) 0.009(3) 0.001(3) 0.015(3)
C1 0.025(4) 0.031(4) 0.016(4) 0.004(3) 0.002(3) 0.010(4)
C2 0.026(4) 0.037(5) 0.025(4) 0.014(4) 0.007(3) 0.009(4)
C3 0.027(4) 0.030(4) 0.024(4) 0.010(4) 0.008(3) 0.010(4)
C4 0.025(4) 0.030(4) 0.019(4) 0.009(3) 0.006(3) 0.014(4)
C5 0.024(4) 0.029(4) 0.018(4) 0.008(3) 0.002(3) 0.013(4)
C6 0.018(4) 0.023(4) 0.022(4) 0.007(3) 0.006(3) 0.008(3)
C7 0.016(4) 0.019(4) 0.018(4) 0.002(3) 0.002(3) 0.006(3)
C8 0.016(4) 0.020(4) 0.020(4) 0.002(3) 0.002(3) 0.010(3)
C9 0.024(4) 0.027(4) 0.011(3) -0.001(3) 0.002(3) 0.011(3)
C10 0.026(4) 0.034(5) 0.028(4) 0.018(4) 0.008(3) 0.014(4)
C11 0.023(4) 0.025(4) 0.021(4) 0.009(3) 0.009(3) 0.011(3)
C12 0.030(4) 0.023(4) 0.026(4) 0.007(3) 0.010(3) 0.015(4)
C13 0.017(4) 0.023(4) 0.018(4) 0.003(3) 0.005(3) 0.009(3)
C14 0.020(4) 0.023(4) 0.021(4) 0.003(3) 0.006(3) 0.010(3)
C15 0.025(4) 0.030(4) 0.014(4) 0.005(3) 0.005(3) 0.013(4)
C16 0.025(4) 0.020(4) 0.021(4) 0.005(3) 0.006(3) 0.008(3)
C17 0.015(4) 0.028(4) 0.018(4) 0.000(3) 0.001(3) 0.005(3)
C18 0.023(4) 0.023(4) 0.019(4) -0.001(3) 0.000(3) 0.010(3)
C19 0.024(4) 0.022(4) 0.022(4) 0.007(3) 0.009(3) 0.005(3)
C20 0.018(4) 0.030(4) 0.018(4) 0.010(3) 0.005(3) 0.014(3)
C21 0.015(4) 0.030(4) 0.024(4) 0.009(3) 0.007(3) 0.011(3)
C22 0.020(4) 0.028(4) 0.028(4) 0.011(4) 0.009(3) 0.011(3)
C23 0.046(6) 0.084(8) 0.047(6) 0.044(6) 0.019(5) 0.034(6)
C24 0.039(5) 0.037(5) 0.029(5) 0.001(4) -0.004(4) 0.017(4)
C25 0.108(14) 0.32(3) 0.087(12) 0.111(18) 0.064(11) 0.140(19)
C26 0.044(6) 0.065(7) 0.039(5) 0.029(5) 0.014(4) 0.029(5)
C27 0.067(7) 0.036(5) 0.038(6) 0.013(5) 0.005(5) 0.021(5)
C28 0.042(4) 0.041(4) 0.045(4) 0.019(3) 0.015(3) 0.016(3)
O5 0.127(9) 0.061(6) 0.110(8) 0.044(6) 0.072(7) 0.057(6)
O6 0.110(8) 0.054(5) 0.258(15) 0.082(8) 0.140(10) 0.061(6)
O7 0.046(4) 0.037(3) 0.020(3) 0.010(3) 0.006(3) 0.021(3)

loop_
_atom_type_symbol
_atom_type_description
_atom_type_scat_dispersion_real
_atom_type_scat_dispersion_imag
_atom_type_scat_source
C C 0.0033 0.0016 'International Tables Vol C Tables 4.2.6.8 and 6.1.1.4'
H H 0.0000 0.0000 'International Tables Vol C Tables 4.2.6.8 and 6.1.1.4'
N N 0.0061 0.0033 'International Tables Vol C Tables 4.2.6.8 and 6.1.1.4'
O O 0.0106 0.0060 'International Tables Vol C Tables 4.2.6.8 and 6.1.1.4'
Br Br -0.2901 2.4595 'International Tables Vol C Tables 4.2.6.8 and 6.1.1.4'
S S 0.1246 0.1234 'International Tables Vol C Tables 4.2.6.8 and 6.1.1.4'

loop_
_geom_angle_atom_site_label_1
_geom_angle_atom_site_label_2
_geom_angle_atom_site_label_3
_geom_angle
O3 S1 O4 122.3(4)
O3 S1 N9 108.7(4)
O4 S1 N9 109.0(4)
O3 S1 N8 105.1(3)
O4 S1 N8 103.4(3)
N9 S1 N8 107.3(3)
C5 N1 C6 122.2(6)
C5 N1 H1A 118.9
C6 N1 H1A 118.9
C1 N2 C4 108.5(7)
C1 N2 H2A 125.8
C4 N2 H2A 125.8
C15 N3 C14 119.5(7)
C15 N3 H3A 120.3
C14 N3 H3A 120.3
C17 N4 C16 108.4(7)
C17 N4 H4A 125.8
C16 N4 H4A 125.8
C9 N5 C11 107.5(6)
C9 N5 C8 125.8(6)
C11 N5 C8 126.5(6)
C9 N6 C10 105.2(6)
C22 N7 C20 104.4(6)
C22 N8 C21 106.4(6)
C22 N8 S1 126.2(5)
C21 N8 S1 127.3(6)
C24 N9 C23 116.0(8)
C24 N9 S1 116.4(6)
C23 N9 S1 117.6(6)
N2 C1 C2 110.2(7)
N2 C1 Br1 121.6(6)
C2 C1 Br1 128.2(6)
C1 C2 C3 106.4(8)
C1 C2 Br2 127.8(6)
C3 C2 Br2 125.8(7)
C4 C3 C2 107.5(7)
C4 C3 H3 126.3
C2 C3 H3 126.3
C3 C4 N2 107.5(7)
C3 C4 C5 126.8(7)
N2 C4 C5 125.7(7)
O1 C5 N1 122.7(8)
O1 C5 C4 119.6(7)
N1 C5 C4 117.6(7)
N1 C6 C7 112.9(6)
N1 C6 H6A 109.0
C7 C6 H6A 109.0
N1 C6 H6B 109.0
C7 C6 H6B 109.0
H6A C6 H6B 107.8
C6 C7 C8 108.2(6)
C6 C7 C13 112.3(6)
C8 C7 C13 109.2(6)
C6 C7 H7 109.0
C8 C7 H7 109.0
C13 C7 H7 109.0
N5 C8 C20 109.2(6)
N5 C8 C7 111.0(6)
C20 C8 C7 113.3(6)
N5 C8 H8 107.7
C20 C8 H8 107.7
C7 C8 H8 107.7
N6 C9 N5 111.5(6)
N6 C9 H9 124.2
N5 C9 H9 124.2
C11 C10 N6 110.6(7)
C11 C10 H10 124.7
N6 C10 H10 124.7
C10 C11 N5 105.1(7)
C10 C11 C12 134.5(7)
N5 C11 C12 120.4(7)
C11 C12 C13 111.1(6)
C11 C12 H12A 109.4
C13 C12 H12A 109.4
C11 C12 H12B 109.4
C13 C12 H12B 109.4
H12A C12 H12B 108.0
C12 C13 C14 110.7(6)
C12 C13 C7 110.6(6)
C14 C13 C7 112.9(6)
C12 C13 H13 107.5
C14 C13 H13 107.5
C7 C13 H13 107.5
N3 C14 C13 110.7(6)
N3 C14 H14A 109.5
C13 C14 H14A 109.5
N3 C14 H14B 109.5
C13 C14 H14B 109.5
H14A C14 H14B 108.1
O2 C15 N3 123.4(7)
O2 C15 C16 119.9(7)
N3 C15 C16 116.7(7)
C19 C16 N4 108.5(7)
C19 C16 C15 131.3(7)
N4 C16 C15 119.6(7)
N4 C17 C18 108.4(7)
N4 C17 Br3 122.1(6)
C18 C17 Br3 129.4(6)
C17 C18 C19 107.6(7)
C17 C18 Br4 125.4(6)
C19 C18 Br4 126.6(6)
C16 C19 C18 107.1(7)
C16 C19 H19 126.5
C18 C19 H19 126.5
C21 C20 N7 110.9(6)
C21 C20 C8 128.7(7)
N7 C20 C8 120.4(6)
C20 C21 N8 106.1(7)
C20 C21 H21 126.9
N8 C21 H21 126.9
N7 C22 N8 112.2(7)
N7 C22 H22 123.9
N8 C22 H22 123.9
N9 C23 H23A 109.5
N9 C23 H23B 109.5
H23A C23 H23B 109.5
N9 C23 H23C 109.5
H23A C23 H23C 109.5
H23B C23 H23C 109.5
N9 C24 H24A 109.5
N9 C24 H24B 109.5
H24A C24 H24B 109.5
N9 C24 H24C 109.5
H24A C24 H24C 109.5
H24B C24 H24C 109.5
O5 C25 H25A 111.4
O5 C25 H25B 109.2
H25A C25 H25B 109.5
O5 C25 H25C 107.8
H25A C25 H25C 109.5
H25B C25 H25C 109.5
O6 C26 H26A 109.5
O6 C26 H26B 109.5
H26A C26 H26B 109.5
O6 C26 H26C 109.5
H26A C26 H26C 109.5
H26B C26 H26C 109.5
O7 C27 H27A 109.5
O7 C27 H27B 109.5
H27A C27 H27B 109.5
O7 C27 H27C 109.5
H27A C27 H27C 109.5
H27B C27 H27C 109.5
O8 C28 H28A 109.5
O8 C28 H28B 109.5
H28A C28 H28B 109.5
O8 C28 H28C 109.5
H28A C28 H28C 109.5
H28B C28 H28C 109.5
C25 O5 H5 109.5
C26 O6 H6 109.5
C27 O7 H7A 109.5
C28 O8 H8A 100.6

loop_
_geom_bond_atom_site_label_1
_geom_bond_atom_site_label_2
_geom_bond_distance
Br1 C1 1.861(8)
Br2 C2 1.861(9)
Br3 C17 1.860(8)
Br4 C18 1.880(8)
S1 O3 1.413(6)
S1 O4 1.417(6)
S1 N9 1.602(7)
S1 N8 1.696(6)
O1 C5 1.226(9)
O2 C15 1.247(9)
N1 C5 1.351(10)
N1 C6 1.446(10)
N1 H1A 0.8800
N2 C1 1.342(11)
N2 C4 1.403(10)
N2 H2A 0.8800
N3 C15 1.315(10)
N3 C14 1.454(9)
N3 H3A 0.8800
N4 C17 1.336(10)
N4 C16 1.380(10)
N4 H4A 0.8800
N5 C9 1.375(9)
N5 C11 1.380(10)
N5 C8 1.461(10)
N6 C9 1.319(10)
N6 C10 1.391(10)
N7 C22 1.315(10)
N7 C20 1.401(10)
N8 C22 1.373(10)
N8 C21 1.384(10)
N9 C24 1.456(11)
N9 C23 1.460(12)
C1 C2 1.371(12)
C2 C3 1.429(11)
C3 C4 1.374(12)
C3 H3 0.9500
C4 C5 1.466(11)
C6 C7 1.533(11)
C6 H6A 0.9900
C6 H6B 0.9900
C7 C8 1.549(10)
C7 C13 1.552(10)
C7 H7 1.0000
C8 C20 1.511(10)
C8 H8 1.0000
C9 H9 0.9500
C10 C11 1.377(11)
C10 H10 0.9500
C11 C12 1.478(11)
C12 C13 1.512(11)
C12 H12A 0.9900
C12 H12B 0.9900
C13 C14 1.532(10)
C13 H13 1.0000
C14 H14A 0.9900
C14 H14B 0.9900
C15 C16 1.482(11)
C16 C19 1.359(11)
C17 C18 1.382(12)
C18 C19 1.387(11)
C19 H19 0.9500
C20 C21 1.346(11)
C21 H21 0.9500
C22 H22 0.9500
C23 H23A 0.9800
C23 H23B 0.9800
C23 H23C 0.9800
C24 H24A 0.9800
C24 H24B 0.9800
C24 H24C 0.9800
C25 O5 1.427(18)
C25 H25A 0.9800
C25 H25B 0.9800
C25 H25C 0.9800
C26 O6 1.372(13)
C26 H26A 0.9800
C26 H26B 0.9800
C26 H26C 0.9800
C27 O7 1.425(11)
C27 H27A 0.9800
C27 H27B 0.9800
C27 H27C 0.9800
C28 O8 1.411(11)
C28 H28A 0.9800
C28 H28B 0.9800
C28 H28C 0.9800
O5 H5 0.8400
O6 H6 0.8400
O7 H7A 0.8400
O8 H8A 0.8399

loop_
_geom_hbond_atom_site_label_D
_geom_hbond_atom_site_label_H
_geom_hbond_atom_site_label_A
_geom_hbond_distance_DH
_geom_hbond_distance_HA
_geom_hbond_distance_DA
_geom_hbond_angle_DHA
_geom_hbond_site_symmetry_A
N1 H1A O2 0.88 2.13 2.981(8) 163.8 .
N2 H2A O2 0.88 1.94 2.805(9) 167.8 .
N4 H4A O8 0.88 1.98 2.781(10) 150.6 .
O6 H6 O7 0.84 1.93 2.747(11) 162.5 .
O8 H8A O7 0.84 1.93 2.755(9) 167.8 .
N3 H3A O6 0.88 1.96 2.819(11) 164.1 2_676
O5 H5 N7 0.84 1.99 2.829(11) 172.3 1_546
O7 H7A N6 0.84 1.82 2.646(8) 166.3 1_556
